data_4318803
loop_
_publ_author_name
'Akira Onoda'
'Yusuke Yamada'
'Taka-aki Okamura'
'Hitoshi Yamamoto'
'Norikazu Ueyama'

_publ_section_title
;
 Mononuclear Ca(II)-Bulky Aryl-Phosphate Monoanion and Dianion Complexes
 with Ortho-Amide Groups
;
_journal_name_full 'Inorganic Chemistry'
_journal_page_first 6038
_journal_page_last 6047
_journal_paper_doi 10.1021/ic010570f
_journal_volume 41
_journal_year 2002
_chemical_formula_sum 'C48 H45 N2 O8 P'
_chemical_formula_weight 808.87
_space_group_IT_number 2
_symmetry_cell_setting triclinic
_symmetry_Int_Tables_number 2
_symmetry_space_group_name_Hall '-P 1'
_symmetry_space_group_name_H-M 'P -1'
_audit_creation_date 'Mon Apr 17 19:25:35 2000'
_audit_creation_method 'by teXsan'
_cell_angle_alpha 90.43(2)
_cell_angle_beta 104.50(2)
_cell_angle_gamma 94.92(1)
_cell_formula_units_Z 2
_cell_length_a 14.780(2)
_cell_length_b 16.392(3)
_cell_length_c 8.873(2)
_cell_measurement_reflns_used 25
_cell_measurement_temperature 296.2
_cell_measurement_theta_max 15.0
_cell_measurement_theta_min 14.9
_cell_volume 2072.6(7)
_computing_cell_refinement 'MSC/AFC Diffractometer Control'
_computing_data_collection 'MSC/AFC Diffractometer Control'
_computing_data_reduction 'teXsan Ver. 1.10'
_computing_publication_material 'teXsan Ver. 1.10'
_computing_structure_refinement 'teXsan Ver. 1.10'
_computing_structure_solution SIR92
_diffrn_measured_fraction_theta_full 1.0000
_diffrn_measured_fraction_theta_max 1.0000
_diffrn_measurement_device_type 'Rigaku AFC7R'
_diffrn_measurement_method \w-2\q
_diffrn_radiation_type 'Mo K\a'
_diffrn_radiation_wavelength 0.7107
_diffrn_reflns_av_R_equivalents 0.021
_diffrn_reflns_limit_h_max 19
_diffrn_reflns_limit_h_min -18
_diffrn_reflns_limit_k_max 21
_diffrn_reflns_limit_k_min -21
_diffrn_reflns_limit_l_max 0
_diffrn_reflns_limit_l_min -11
_diffrn_reflns_number 10151
_diffrn_reflns_theta_full 27.51
_diffrn_reflns_theta_max 27.51
_diffrn_standards_decay_% 4.26
_diffrn_standards_interval_count 150
_diffrn_standards_number 3
_exptl_absorpt_coefficient_mu 0.124
_exptl_absorpt_correction_type none
_exptl_crystal_colour colorless
_exptl_crystal_density_diffrn 1.296
_exptl_crystal_density_method 'not measured'
_exptl_crystal_description prismatic
_exptl_crystal_size_max 0.800
_exptl_crystal_size_mid 0.500
_exptl_crystal_size_min 0.300
_refine_diff_density_max 0.38
_refine_diff_density_min -0.46
_refine_ls_extinction_method none
_refine_ls_goodness_of_fit_ref 1.859
_refine_ls_hydrogen_treatment noref
_refine_ls_number_parameters 532
_refine_ls_number_reflns 7141
_refine_ls_R_factor_gt 0.0433
_refine_ls_shift/su_max 0.0062
_refine_ls_structure_factor_coef F
_refine_ls_weighting_details 'w = 1/[\s^2^(Fo) + 0.00063|Fo|^2^]'
_refine_ls_weighting_scheme calc
_refine_ls_wR_factor_ref 0.0650
_reflns_number_gt 7141
_reflns_number_total 9535
_reflns_threshold_expression F^2^>3.0\s(F^2^)
_cod_data_source_file ic010570f_1.cif
_cod_data_source_block 1
_cod_original_sg_symbol_H-M 'P -1 '
_cod_original_formula_sum 'C48 H45 N2 O8 P '
_cod_database_code 4318803

loop_
_symmetry_equiv_pos_as_xyz
x,y,z
-x,-y,-z

loop_
_atom_site_label
_atom_site_type_symbol
_atom_site_fract_x
_atom_site_fract_y
_atom_site_fract_z
_atom_site_U_iso_or_equiv
_atom_site_adp_type
_atom_site_occupancy
_atom_site_calc_flag
_atom_site_refinement_flags
_atom_site_disorder_assembly
_atom_site_disorder_group
P(1) P 0.37031(3) 0.20252(3) 0.55506(5) 0.0328(1) Uani 1.00 d . . .
O(1) O 0.31424(9) 0.24717(9) -0.0826(1) 0.0414(3) Uani 1.00 d . . .
O(2) O 0.75239(9) 0.3010(1) 0.6028(2) 0.0580(4) Uani 1.00 d . . .
O(10) O 0.41042(8) 0.27199(7) 0.4557(1) 0.0309(3) Uani 1.00 d . . .
O(11) O 0.45157(10) 0.18711(9) 0.6945(2) 0.0491(4) Uani 1.00 d . . .
O(12) O 0.30197(9) 0.25153(9) 0.6164(1) 0.0428(4) Uani 1.00 d . . .
O(13) O 0.32762(10) 0.13103(8) 0.4535(2) 0.0461(4) Uani 1.00 d . . .
O(21) O 0.4712(3) -0.0612(2) 0.2633(5) 0.160(1) Uani 1.00 d . . .
O(31) O 0.3324(2) -0.0257(2) 0.3594(4) 0.144(1) Uani 1.00 d . . .
N(1) N 0.33040(9) 0.20181(9) 0.1609(2) 0.0339(4) Uani 1.00 d . . .
N(2) N 0.59746(10) 0.31241(10) 0.5603(2) 0.0362(4) Uani 1.00 d . . .
C(11) C 0.4683(1) 0.25102(10) 0.3609(2) 0.0283(4) Uani 1.00 d . . .
C(12) C 0.5653(1) 0.2700(1) 0.4156(2) 0.0317(4) Uani 1.00 d . . .
C(13) C 0.6226(1) 0.2533(1) 0.3186(2) 0.0404(5) Uani 1.00 d . . .
C(14) C 0.5834(1) 0.2208(1) 0.1707(2) 0.0428(5) Uani 1.00 d . . .
C(15) C 0.4878(1) 0.2042(1) 0.1148(2) 0.0394(5) Uani 1.00 d . . .
C(16) C 0.4293(1) 0.2193(1) 0.2111(2) 0.0311(4) Uani 1.00 d . . .
C(17) C 0.2796(1) 0.2137(1) 0.0158(2) 0.0315(4) Uani 1.00 d . . .
C(18) C 0.6883(1) 0.3305(1) 0.6394(2) 0.0356(4) Uani 1.00 d . . .
C(21) C 0.1766(1) 0.1755(1) -0.0288(2) 0.0311(4) Uani 1.00 d . . .
C(22) C 0.7085(1) 0.3962(1) 0.7758(2) 0.0336(4) Uani 1.00 d . . .
C(31) C 0.1890(1) 0.0955(1) -0.1118(2) 0.0346(4) Uani 1.00 d . . .
C(32) C 0.2277(1) 0.0311(1) -0.0242(2) 0.0479(6) Uani 1.00 d . . .
C(33) C 0.2440(2) -0.0392(1) -0.0957(3) 0.0616(7) Uani 1.00 d . . .
C(34) C 0.2233(2) -0.0469(2) -0.2543(3) 0.0630(7) Uani 1.00 d . . .
C(35) C 0.1886(2) 0.0173(1) -0.3434(3) 0.0542(6) Uani 1.00 d . . .
C(36) C 0.1721(1) 0.0882(1) -0.2725(2) 0.0408(5) Uani 1.00 d . . .
C(41) C 0.1323(1) 0.1597(1) 0.1092(2) 0.0335(4) Uani 1.00 d . . .
C(42) C 0.0738(1) 0.0892(1) 0.1124(2) 0.0472(5) Uani 1.00 d . . .
C(43) C 0.0263(2) 0.0781(1) 0.2284(3) 0.0545(6) Uani 1.00 d . . .
C(44) C 0.0375(1) 0.1369(1) 0.3441(2) 0.0487(6) Uani 1.00 d . . .
C(45) C 0.0947(1) 0.2073(1) 0.3430(2) 0.0448(5) Uani 1.00 d . . .
C(46) C 0.1406(1) 0.2194(1) 0.2253(2) 0.0397(5) Uani 1.00 d . . .
C(51) C 0.1128(1) 0.2328(1) -0.1344(2) 0.0348(4) Uani 1.00 d . . .
C(52) C 0.1341(1) 0.3167(1) -0.1297(2) 0.0483(6) Uani 1.00 d . . .
C(53) C 0.0710(2) 0.3674(1) -0.2161(3) 0.0585(7) Uani 1.00 d . . .
C(54) C -0.0145(2) 0.3345(2) -0.3074(3) 0.0591(7) Uani 1.00 d . . .
C(55) C -0.0365(1) 0.2513(2) -0.3117(3) 0.0550(6) Uani 1.00 d . . .
C(56) C 0.0258(1) 0.2011(1) -0.2248(2) 0.0444(5) Uani 1.00 d . . .
C(61) C 0.7765(1) 0.4624(1) 0.7278(2) 0.0391(5) Uani 1.00 d . . .
C(62) C 0.7545(2) 0.4910(2) 0.5772(3) 0.0600(7) Uani 1.00 d . . .
C(63) C 0.8150(2) 0.5473(2) 0.5284(3) 0.0746(9) Uani 1.00 d . . .
C(64) C 0.8988(2) 0.5761(2) 0.6282(4) 0.0711(8) Uani 1.00 d . . .
C(65) C 0.9204(2) 0.5503(2) 0.7772(4) 0.0673(8) Uani 1.00 d . . .
C(66) C 0.8599(1) 0.4936(1) 0.8267(3) 0.0516(6) Uani 1.00 d . . .
C(71) C 0.7580(1) 0.3590(1) 0.9308(2) 0.0375(5) Uani 1.00 d . . .
C(72) C 0.8069(2) 0.2902(1) 0.9403(3) 0.0538(6) Uani 1.00 d . . .
C(73) C 0.8552(2) 0.2633(2) 1.0839(3) 0.0674(8) Uani 1.00 d . . .
C(74) C 0.8561(2) 0.3040(2) 1.2187(3) 0.0635(7) Uani 1.00 d . . .
C(75) C 0.8083(2) 0.3728(2) 1.2117(3) 0.0611(7) Uani 1.00 d . . .
C(76) C 0.7598(1) 0.4000(1) 1.0700(2) 0.0511(6) Uani 1.00 d . . .
C(81) C 0.6172(1) 0.4304(1) 0.7916(2) 0.0348(4) Uani 1.00 d . . .
C(82) C 0.5941(2) 0.5084(1) 0.7503(3) 0.0511(6) Uani 1.00 d . . .
C(83) C 0.5074(2) 0.5330(2) 0.7566(3) 0.0659(8) Uani 1.00 d . . .
C(84) C 0.4436(2) 0.4807(2) 0.8035(3) 0.0611(7) Uani 1.00 d . . .
C(85) C 0.4659(1) 0.4037(1) 0.8496(2) 0.0496(6) Uani 1.00 d . . .
C(86) C 0.5527(1) 0.3794(1) 0.8445(2) 0.0399(5) Uani 1.00 d . . .
C(91) C 0.2573(5) -0.0847(2) 0.3448(5) 0.166(2) Uani 1.00 d . . .
C(101) C 0.5171(5) 0.0043(4) 0.2356(10) 0.205(3) Uani 1.00 d . . .
H(1) H 0.2984 0.1804 0.2343 0.0408 Uiso 1.00 calc . . .
H(2) H 0.5508 0.3299 0.6070 0.0435 Uiso 1.00 calc . . .
H(3) H 0.4821 0.1341 0.7029 0.0694 Uiso 1.00 calc . . .
H(4) H 0.3069 0.2451 0.7296 0.0694 Uiso 1.00 calc . . .
H(5) H 0.4965 -0.0574 0.3786 0.0694 Uiso 1.00 calc . . .
H(6) H 0.3121 0.0288 0.4039 0.0694 Uiso 1.00 calc . . .
H(7) H 0.6887 0.2641 0.3546 0.0484 Uiso 1.00 calc . . .
H(8) H 0.6231 0.2099 0.1055 0.0518 Uiso 1.00 calc . . .
H(9) H 0.4617 0.1830 0.0121 0.0476 Uiso 1.00 calc . . .
H(10) H 0.2433 0.0361 0.0865 0.0575 Uiso 1.00 calc . . .
H(11) H 0.2697 -0.0824 -0.0332 0.0739 Uiso 1.00 calc . . .
H(12) H 0.2327 -0.0960 -0.3035 0.0761 Uiso 1.00 calc . . .
H(13) H 0.1755 0.0133 -0.4535 0.0655 Uiso 1.00 calc . . .
H(14) H 0.1490 0.1326 -0.3344 0.0488 Uiso 1.00 calc . . .
H(15) H 0.0657 0.0478 0.0331 0.0569 Uiso 1.00 calc . . .
H(16) H -0.0142 0.0299 0.2273 0.0659 Uiso 1.00 calc . . .
H(17) H 0.0056 0.1291 0.4244 0.0584 Uiso 1.00 calc . . .
H(18) H 0.1032 0.2478 0.4236 0.0546 Uiso 1.00 calc . . .
H(19) H 0.1782 0.2691 0.2239 0.0478 Uiso 1.00 calc . . .
H(20) H 0.1926 0.3401 -0.0680 0.0583 Uiso 1.00 calc . . .
H(21) H 0.0862 0.4249 -0.2123 0.0715 Uiso 1.00 calc . . .
H(22) H -0.0577 0.3688 -0.3666 0.0705 Uiso 1.00 calc . . .
H(23) H -0.0949 0.2286 -0.3746 0.0666 Uiso 1.00 calc . . .
H(24) H 0.0087 0.1440 -0.2272 0.0535 Uiso 1.00 calc . . .
H(25) H 0.6971 0.4710 0.5067 0.0731 Uiso 1.00 calc . . .
H(26) H 0.7986 0.5668 0.4246 0.0898 Uiso 1.00 calc . . .
H(27) H 0.9417 0.6132 0.5946 0.0861 Uiso 1.00 calc . . .
H(28) H 0.9775 0.5712 0.8480 0.0808 Uiso 1.00 calc . . .
H(29) H 0.8760 0.4761 0.9312 0.0614 Uiso 1.00 calc . . .
H(30) H 0.8073 0.2614 0.8479 0.0651 Uiso 1.00 calc . . .
H(31) H 0.8874 0.2157 1.0887 0.0818 Uiso 1.00 calc . . .
H(32) H 0.8887 0.2855 1.3168 0.0766 Uiso 1.00 calc . . .
H(33) H 0.8086 0.4020 1.3048 0.0727 Uiso 1.00 calc . . .
H(34) H 0.7272 0.4475 1.0663 0.0610 Uiso 1.00 calc . . .
H(35) H 0.6375 0.5450 0.7166 0.0618 Uiso 1.00 calc . . .
H(36) H 0.4926 0.5869 0.7290 0.0809 Uiso 1.00 calc . . .
H(37) H 0.3841 0.4975 0.8061 0.0742 Uiso 1.00 calc . . .
H(38) H 0.4225 0.3672 0.8848 0.0600 Uiso 1.00 calc . . .
H(39) H 0.5683 0.3263 0.8783 0.0482 Uiso 1.00 calc . . .
H(40) H 0.5032 0.0125 0.1260 0.2299 Uiso 1.00 calc . . .
H(41) H 0.5039 0.0529 0.2851 0.2299 Uiso 1.00 calc . . .
H(42) H 0.5851 0.0017 0.2707 0.2299 Uiso 1.00 calc . . .
H(43) H 0.2752 -0.1391 0.3616 0.1791 Uiso 1.00 calc . . .
H(44) H 0.2174 -0.0750 0.4147 0.1791 Uiso 1.00 calc . . .
H(45) H 0.2145 -0.0857 0.2396 0.1791 Uiso 1.00 calc . . .

loop_
_atom_site_aniso_label
_atom_site_aniso_U_11
_atom_site_aniso_U_22
_atom_site_aniso_U_33
_atom_site_aniso_U_12
_atom_site_aniso_U_13
_atom_site_aniso_U_23
P(1) 0.0300(2) 0.0397(2) 0.0285(2) -0.0005(2) 0.0083(2) 0.0038(2)
O(1) 0.0334(6) 0.0572(8) 0.0312(6) -0.0083(6) 0.0078(5) 0.0080(6)
O(2) 0.0299(7) 0.078(1) 0.0598(9) 0.0143(7) -0.0027(6) -0.0253(8)
O(10) 0.0272(6) 0.0353(6) 0.0310(6) -0.0002(5) 0.0097(4) 0.0007(5)
O(11) 0.0462(8) 0.0599(9) 0.0386(7) 0.0146(7) 0.0025(6) 0.0106(6)
O(12) 0.0353(7) 0.0642(9) 0.0324(6) 0.0095(6) 0.0136(5) 0.0067(6)
O(13) 0.0528(8) 0.0412(7) 0.0438(7) -0.0118(6) 0.0165(6) -0.0002(6)
O(21) 0.148(3) 0.097(2) 0.242(4) 0.067(2) 0.043(3) 0.057(2)
O(31) 0.163(3) 0.078(2) 0.187(3) 0.032(2) 0.033(2) -0.049(2)
N(1) 0.0249(7) 0.0476(9) 0.0268(7) -0.0068(6) 0.0053(5) 0.0009(6)
N(2) 0.0235(7) 0.0474(9) 0.0351(7) -0.0031(6) 0.0050(6) -0.0069(6)
C(11) 0.0257(8) 0.0310(8) 0.0288(7) -0.0007(6) 0.0092(6) 0.0022(6)
C(12) 0.0256(8) 0.0363(9) 0.0312(8) -0.0014(6) 0.0051(6) 0.0012(7)
C(13) 0.0245(8) 0.056(1) 0.0405(9) 0.0007(8) 0.0087(7) 0.0001(8)
C(14) 0.0317(9) 0.061(1) 0.0382(9) 0.0061(8) 0.0138(7) -0.0012(8)
C(15) 0.0342(9) 0.053(1) 0.0310(8) 0.0013(8) 0.0081(7) -0.0035(8)
C(16) 0.0249(8) 0.0371(9) 0.0296(8) -0.0021(6) 0.0058(6) 0.0026(6)
C(17) 0.0268(8) 0.0378(9) 0.0283(8) -0.0037(6) 0.0059(6) -0.0005(6)
C(18) 0.0260(8) 0.0383(9) 0.0385(9) 0.0008(7) 0.0015(7) -0.0018(7)
C(21) 0.0252(7) 0.0384(9) 0.0271(7) -0.0036(6) 0.0042(6) 0.0007(6)
C(22) 0.0266(8) 0.0359(9) 0.0351(8) -0.0030(6) 0.0040(6) -0.0019(7)
C(31) 0.0265(8) 0.0410(9) 0.0344(8) -0.0044(7) 0.0069(6) -0.0001(7)
C(32) 0.049(1) 0.048(1) 0.043(1) 0.0067(9) 0.0061(9) 0.0035(9)
C(33) 0.068(2) 0.053(1) 0.066(1) 0.017(1) 0.017(1) 0.007(1)
C(34) 0.071(2) 0.053(1) 0.071(2) 0.010(1) 0.028(1) -0.009(1)
C(35) 0.059(1) 0.059(1) 0.049(1) 0.003(1) 0.024(1) -0.0077(10)
C(36) 0.0406(10) 0.045(1) 0.0373(9) -0.0015(8) 0.0133(8) -0.0007(8)
C(41) 0.0251(8) 0.0434(10) 0.0302(8) -0.0013(7) 0.0048(6) 0.0033(7)
C(42) 0.046(1) 0.052(1) 0.043(1) -0.0163(9) 0.0169(9) -0.0070(9)
C(43) 0.051(1) 0.062(1) 0.051(1) -0.019(1) 0.0220(10) 0.0010(10)
C(44) 0.040(1) 0.071(1) 0.0382(10) 0.0033(9) 0.0158(8) 0.0064(9)
C(45) 0.0388(10) 0.057(1) 0.0391(10) 0.0063(9) 0.0106(8) -0.0039(9)
C(46) 0.0351(9) 0.0422(10) 0.0424(10) -0.0004(7) 0.0123(8) 0.0003(8)
C(51) 0.0290(8) 0.0444(10) 0.0309(8) 0.0031(7) 0.0076(7) 0.0032(7)
C(52) 0.044(1) 0.046(1) 0.051(1) 0.0007(9) 0.0064(9) 0.0035(9)
C(53) 0.064(1) 0.050(1) 0.064(1) 0.013(1) 0.018(1) 0.014(1)
C(54) 0.050(1) 0.076(2) 0.054(1) 0.028(1) 0.013(1) 0.017(1)
C(55) 0.035(1) 0.078(2) 0.049(1) 0.014(1) 0.0016(8) 0.000(1)
C(56) 0.0318(9) 0.055(1) 0.044(1) 0.0027(8) 0.0046(8) -0.0014(9)
C(61) 0.0332(9) 0.0389(10) 0.0443(10) -0.0044(7) 0.0106(7) -0.0021(8)
C(62) 0.057(1) 0.070(2) 0.048(1) -0.017(1) 0.010(1) 0.008(1)
C(63) 0.084(2) 0.076(2) 0.066(2) -0.013(1) 0.030(1) 0.016(1)
C(64) 0.066(2) 0.053(1) 0.101(2) -0.015(1) 0.041(2) 0.006(1)
C(65) 0.043(1) 0.056(1) 0.097(2) -0.016(1) 0.014(1) 0.001(1)
C(66) 0.040(1) 0.049(1) 0.060(1) -0.0085(9) 0.0054(9) -0.0005(10)
C(71) 0.0259(8) 0.0434(10) 0.0389(9) -0.0039(7) 0.0026(7) 0.0022(7)
C(72) 0.057(1) 0.049(1) 0.050(1) 0.0109(10) 0.0032(10) 0.0033(9)
C(73) 0.067(2) 0.062(1) 0.067(2) 0.016(1) 0.001(1) 0.016(1)
C(74) 0.050(1) 0.081(2) 0.052(1) -0.001(1) -0.0006(10) 0.022(1)
C(75) 0.046(1) 0.091(2) 0.041(1) -0.002(1) 0.0048(9) 0.001(1)
C(76) 0.040(1) 0.068(1) 0.043(1) 0.0061(10) 0.0061(8) -0.0051(10)
C(81) 0.0298(8) 0.0354(9) 0.0360(9) -0.0001(7) 0.0037(7) -0.0024(7)
C(82) 0.048(1) 0.042(1) 0.064(1) 0.0057(9) 0.0154(10) 0.0078(9)
C(83) 0.065(2) 0.056(1) 0.081(2) 0.028(1) 0.019(1) 0.014(1)
C(84) 0.040(1) 0.077(2) 0.068(1) 0.019(1) 0.012(1) -0.004(1)
C(85) 0.0345(10) 0.062(1) 0.052(1) -0.0037(9) 0.0128(8) -0.0104(10)
C(86) 0.0355(9) 0.0395(10) 0.0438(10) -0.0008(7) 0.0101(8) -0.0028(8)
C(91) 0.344(8) 0.061(2) 0.122(3) -0.024(3) 0.124(4) -0.021(2)
C(101) 0.180(6) 0.111(4) 0.310(9) -0.004(4) 0.040(5) 0.088(5)

loop_
_atom_type_symbol
_atom_type_description
_atom_type_scat_dispersion_real
_atom_type_scat_dispersion_imag
_atom_type_scat_source
C C 0.003 0.002
;International Tables for Crystallography
(1992, Vol. C, Tables 4.2.6.8 and 6.1.1.1)
;
H H 0.000 0.000
;International Tables for Crystallography
(1992, Vol. C, Table 6.1.1.2)
;
N N 0.006 0.003
;International Tables for Crystallography
(1992, Vol. C, Tables 4.2.6.8 and 6.1.1.1)
;
O O 0.011 0.006
;International Tables for Crystallography
(1992, Vol. C, Tables 4.2.6.8 and 6.1.1.1)
;
P P 0.102 0.094
;International Tables for Crystallography
(1992, Vol. C, Tables 4.2.6.8 and 6.1.1.1)
;

loop_
_geom_angle_atom_site_label_1
_geom_angle_atom_site_label_2
_geom_angle_atom_site_label_3
_geom_angle
_geom_angle_site_symmetry_1
_geom_angle_site_symmetry_2
_geom_angle_site_symmetry_3
_geom_angle_publ_flag
O(10) P(1) O(11) 106.54(7) . 1_555 1_555 yes
O(10) P(1) O(12) 99.50(7) . 1_555 1_555 yes
O(10) P(1) O(13) 109.78(7) . 1_555 1_555 yes
O(11) P(1) O(12) 107.36(8) . 1_555 1_555 yes
O(11) P(1) O(13) 116.21(9) . 1_555 1_555 yes
O(12) P(1) O(13) 115.81(8) . 1_555 1_555 yes
P(1) O(10) C(11) 119.5(1) . 1_555 1_555 yes
P(1) O(11) H(3) 121.1 . 1_555 1_555 no
P(1) O(12) H(4) 113.6 . 1_555 1_555 no
C(101) O(21) H(5) 95.7 . 1_555 1_555 no
C(91) O(31) H(6) 106.4 . 1_555 1_555 no
C(16) N(1) C(17) 123.9(1) . 1_555 1_555 yes
C(16) N(1) H(1) 118.0 . 1_555 1_555 no
C(17) N(1) H(1) 118.1 . 1_555 1_555 no
C(12) N(2) C(18) 126.3(1) . 1_555 1_555 yes
C(12) N(2) H(2) 116.7 . 1_555 1_555 no
C(18) N(2) H(2) 117.0 . 1_555 1_555 no
O(10) C(11) C(12) 118.4(1) . 1_555 1_555 yes
O(10) C(11) C(16) 120.4(1) . 1_555 1_555 yes
C(12) C(11) C(16) 121.0(1) . 1_555 1_555 yes
N(2) C(12) C(11) 117.1(1) . 1_555 1_555 yes
N(2) C(12) C(13) 124.0(1) . 1_555 1_555 yes
C(11) C(12) C(13) 118.6(1) . 1_555 1_555 yes
C(12) C(13) C(14) 119.9(2) . 1_555 1_555 yes
C(12) C(13) H(7) 119.9 . 1_555 1_555 no
C(14) C(13) H(7) 120.1 . 1_555 1_555 no
C(13) C(14) C(15) 121.7(2) . 1_555 1_555 yes
C(13) C(14) H(8) 119.2 . 1_555 1_555 no
C(15) C(14) H(8) 119.1 . 1_555 1_555 no
C(14) C(15) C(16) 119.2(2) . 1_555 1_555 yes
C(14) C(15) H(9) 120.8 . 1_555 1_555 no
C(16) C(15) H(9) 119.9 . 1_555 1_555 no
N(1) C(16) C(11) 118.8(1) . 1_555 1_555 yes
N(1) C(16) C(15) 121.7(1) . 1_555 1_555 yes
C(11) C(16) C(15) 119.5(1) . 1_555 1_555 yes
O(1) C(17) N(1) 122.3(1) . 1_555 1_555 yes
O(1) C(17) C(21) 120.4(1) . 1_555 1_555 yes
N(1) C(17) C(21) 117.1(1) . 1_555 1_555 yes
O(2) C(18) N(2) 122.3(2) . 1_555 1_555 yes
O(2) C(18) C(22) 120.4(1) . 1_555 1_555 yes
N(2) C(18) C(22) 117.2(1) . 1_555 1_555 yes

loop_
_geom_bond_atom_site_label_1
_geom_bond_atom_site_label_2
_geom_bond_distance
_geom_bond_site_symmetry_1
_geom_bond_site_symmetry_2
_geom_bond_publ_flag
P(1) O(10) 1.608(1) . . yes
P(1) O(11) 1.533(1) . . yes
P(1) O(12) 1.540(1) . . yes
P(1) O(13) 1.468(1) . . yes
O(1) C(17) 1.229(2) . . yes
O(2) C(18) 1.211(2) . . yes
O(10) C(11) 1.401(2) . . yes
O(11) H(3) 1.007 . . no
O(12) H(4) 0.996 . . no
O(21) C(101) 1.278(6) . . yes
O(21) H(5) 0.997 . . no
O(31) C(91) 1.388(6) . . yes
O(31) H(6) 1.069 . . no
N(1) C(16) 1.421(2) . . yes
N(1) C(17) 1.342(2) . . yes
N(1) H(1) 0.949 . . no
N(2) C(12) 1.408(2) . . yes
N(2) C(18) 1.357(2) . . yes
N(2) H(2) 0.951 . . no
C(11) C(12) 1.401(2) . . yes
C(11) C(16) 1.387(2) . . yes
C(12) C(13) 1.390(2) . . yes
C(13) C(14) 1.378(3) . . yes
C(13) H(7) 0.948 . . no
C(14) C(15) 1.377(3) . . yes
C(14) H(8) 0.948 . . no
C(15) C(16) 1.394(2) . . yes
C(15) H(9) 0.947 . . no

loop_
_geom_contact_atom_site_label_1
_geom_contact_atom_site_label_2
_geom_contact_distance
_geom_contact_site_symmetry_1
_geom_contact_site_symmetry_2
_geom_contact_publ_flag
O(1) O(12) 2.632(2) . 1_554 ?
O(10) O(11) 2.518(2) . . ?
O(10) O(13) 2.518(2) . . ?
O(11) O(13) 2.548(2) . . ?
O(12) O(13) 2.549(2) . . ?
O(13) O(31) 2.707(3) . . ?
O(21) O(31) 2.521(5) . . ?

loop_
_cod_related_entry_id
_cod_related_entry_database
_cod_related_entry_code
1 ChemSpider 30661075
